data_7235788
loop_
_publ_author_name
'Li, Chuan'
'Liang, Lixuan'
'Wang, Kai'
'Bian, Chengming'
'Zhang, Jun'
'Zhou, Zhiming'

_publ_section_title
;
 Polynitro-substituted bispyrazoles: a new family of high-performance
 energetic materials
;
_journal_issue 42
_journal_name_full 'J. Mater. Chem. A'
_journal_page_first 18097
_journal_paper_doi 10.1039/C4TA03865G
_journal_volume 2
_journal_year 2014
_chemical_formula_sum 'C6 H4 N10 O8'
_chemical_formula_weight 344.19
_space_group_IT_number 14
_space_group_name_Hall '-P 2yn'
_space_group_name_H-M_alt 'P 1 21/n 1'
_symmetry_cell_setting monoclinic
_symmetry_space_group_name_H-M 'P 1 21/n 1'
_atom_sites_solution_hydrogens difmap
_atom_sites_solution_primary direct
_atom_sites_solution_secondary difmap
_audit_creation_method SHELXL-97
_cell_angle_alpha 90.00
_cell_angle_beta 96.259(2)
_cell_angle_gamma 90.00
_cell_formula_units_Z 4
_cell_length_a 10.6525(18)
_cell_length_b 10.1569(17)
_cell_length_c 11.3404(19)
_cell_measurement_reflns_used 3602
_cell_measurement_temperature 153(2)
_cell_measurement_theta_max 29.131
_cell_measurement_theta_min 2.699
_cell_volume 1219.7(4)
_computing_cell_refinement 'CrystalClear (Rigaku Inc., 2008)'
_computing_data_collection 'CrystalClear (Rigaku Inc., 2008)'
_computing_data_reduction 'CrystalClear (Rigaku Inc., 2008)'
_computing_structure_refinement 'SHELXL-97 (Sheldrick, 1997)'
_computing_structure_solution 'SHELXS-97 (Sheldrick, 1990)'
_diffrn_ambient_temperature 153(2)
_diffrn_detector_area_resol_mean 28.5714
_diffrn_measured_fraction_theta_full 0.996
_diffrn_measured_fraction_theta_max 0.996
_diffrn_measurement_device_type AFC10/Saturn724+
_diffrn_measurement_method 'phi and omega scans'
_diffrn_radiation_monochromator graphite
_diffrn_radiation_source 'Rotating Anode'
_diffrn_radiation_type MoK\a
_diffrn_radiation_wavelength 0.71073
_diffrn_reflns_av_R_equivalents 0.0257
_diffrn_reflns_av_sigmaI/netI 0.0279
_diffrn_reflns_limit_h_max 10
_diffrn_reflns_limit_h_min -14
_diffrn_reflns_limit_k_max 13
_diffrn_reflns_limit_k_min -13
_diffrn_reflns_limit_l_max 15
_diffrn_reflns_limit_l_min -15
_diffrn_reflns_number 10561
_diffrn_reflns_theta_full 29.12
_diffrn_reflns_theta_max 29.12
_diffrn_reflns_theta_min 2.70
_diffrn_standards_decay_% 0
_diffrn_standards_interval_count 0
_diffrn_standards_interval_time 0
_diffrn_standards_number 0
_exptl_absorpt_coefficient_mu 0.173
_exptl_absorpt_correction_T_max 0.9720
_exptl_absorpt_correction_T_min 0.9231
_exptl_absorpt_correction_type Multi-scans
_exptl_crystal_colour Orange
_exptl_crystal_density_diffrn 1.874
_exptl_crystal_density_method 'not measured'
_exptl_crystal_description Prism
_exptl_crystal_F_000 696
_exptl_crystal_size_max 0.47
_exptl_crystal_size_mid 0.17
_exptl_crystal_size_min 0.16
_refine_diff_density_max 0.435
_refine_diff_density_min -0.246
_refine_diff_density_rms 0.066
_refine_ls_extinction_method none
_refine_ls_goodness_of_fit_ref 1.000
_refine_ls_hydrogen_treatment X,Y,Z,Ueq
_refine_ls_matrix_type full
_refine_ls_number_parameters 231
_refine_ls_number_reflns 3264
_refine_ls_number_restraints 6
_refine_ls_restrained_S_all 1.000
_refine_ls_R_factor_all 0.0708
_refine_ls_R_factor_gt 0.0561
_refine_ls_shift/su_max 0.001
_refine_ls_shift/su_mean 0.000
_refine_ls_structure_factor_coef Fsqd
_refine_ls_weighting_details 'calc w=1/[\s^2^(Fo^2^)+(0.0695P)^2^+0.9690P] where P=(Fo^2^+2Fc^2^)/3'
_refine_ls_weighting_scheme calc
_refine_ls_wR_factor_gt 0.1406
_refine_ls_wR_factor_ref 0.1517
_reflns_number_gt 2619
_reflns_number_total 3264
_reflns_threshold_expression >2sigma(I)
_cod_data_source_file c4ta03865g2.cif
_cod_data_source_block bo2527
_cod_depositor_comments
;
The following automatic conversions were performed:

data item '_symmetry_cell_setting' value 'Monoclinic' was changed to
'monoclinic' in accordance with the
/home/saulius/struct/COD-crude-data/automatic-downloads/DataCite-retrospective/RSC/depositions/lib/dictionaries/cif_core.dic
dictionary named 'cif_core.dic' version 2.4.2 last updated on
2011-04-26.

Automatic conversion script
Id: cif_fix_values 6909 2019-04-08 15:41:33Z antanas 
;
_cod_original_sg_symbol_H-M P2(1)/n
_cod_database_code 7235788

loop_
_symmetry_equiv_pos_as_xyz
'x, y, z'
'-x+1/2, y+1/2, -z+1/2'
'-x, -y, -z'
'x-1/2, -y-1/2, z-1/2'

loop_
_atom_site_label
_atom_site_type_symbol
_atom_site_fract_x
_atom_site_fract_y
_atom_site_fract_z
_atom_site_U_iso_or_equiv
_atom_site_adp_type
_atom_site_occupancy
_atom_site_symmetry_multiplicity
_atom_site_calc_flag
_atom_site_refinement_flags
O1 O 0.22915(15) 0.32475(18) 0.41143(15) 0.0477(4) Uani 1 1 d .
O2 O 0.42753(16) 0.38324(17) 0.43070(14) 0.0457(4) Uani 1 1 d .
O3 O 0.17655(17) 0.05174(18) 0.82340(16) 0.0503(5) Uani 1 1 d .
O4 O 0.36850(18) 0.01340(18) 0.89942(15) 0.0495(4) Uani 1 1 d .
O5 O 0.52402(19) 0.0978(2) 0.42634(16) 0.0597(5) Uani 1 1 d .
O6 O 0.7051(2) 0.12927(19) 0.36047(17) 0.0591(6) Uani 1 1 d .
O7 O 0.54510(16) 0.43670(17) 0.81521(15) 0.0452(4) Uani 1 1 d .
O8 O 0.74439(19) 0.4807(2) 0.84768(17) 0.0603(5) Uani 1 1 d .
N1 N 0.46876(15) 0.23834(16) 0.63909(14) 0.0277(3) Uani 1 1 d .
N2 N 0.45708(16) 0.16732(16) 0.73678(14) 0.0299(4) Uani 1 1 d .
N3 N 0.13723(18) 0.1821(3) 0.5990(2) 0.0483(5) Uani 1 1 d D
N4 N 0.78152(18) 0.27737(18) 0.54588(17) 0.0386(4) Uani 1 1 d .
N5 N 0.78636(16) 0.35066(17) 0.64194(16) 0.0337(4) Uani 1 1 d .
N6 N 0.9029(2) 0.4035(2) 0.6823(2) 0.0532(6) Uani 1 1 d D
N7 N 0.33661(17) 0.32569(18) 0.46558(16) 0.0355(4) Uani 1 1 d .
N8 N 0.29139(18) 0.06294(18) 0.82593(17) 0.0380(4) Uani 1 1 d .
N9 N 0.6281(2) 0.14719(19) 0.43207(17) 0.0418(5) Uani 1 1 d .
N10 N 0.65235(17) 0.42943(18) 0.79091(16) 0.0355(4) Uani 1 1 d .
C1 C 0.35321(18) 0.2552(2) 0.57222(18) 0.0311(4) Uani 1 1 d .
C2 C 0.26104(19) 0.1924(2) 0.63133(19) 0.0344(4) Uani 1 1 d .
C3 C 0.33462(19) 0.1419(2) 0.73206(18) 0.0317(4) Uani 1 1 d .
C4 C 0.6649(2) 0.23217(19) 0.53119(18) 0.0319(4) Uani 1 1 d .
C5 C 0.59071(18) 0.27525(18) 0.61786(16) 0.0275(4) Uani 1 1 d .
C6 C 0.67395(18) 0.35363(19) 0.68891(17) 0.0296(4) Uani 1 1 d .
H3A H 0.109(2) 0.218(2) 0.5335(14) 0.043(7) Uiso 1 1 d D
H3B H 0.093(3) 0.136(3) 0.641(2) 0.095 Uiso 1 1 d D
H6A H 0.880(4) 0.449(3) 0.742(2) 0.098(14) Uiso 1 1 d D
H6B H 0.930(3) 0.441(3) 0.6205(19) 0.094 Uiso 1 1 d D

loop_
_atom_site_aniso_label
_atom_site_aniso_U_11
_atom_site_aniso_U_22
_atom_site_aniso_U_33
_atom_site_aniso_U_23
_atom_site_aniso_U_13
_atom_site_aniso_U_12
O1 0.0386(9) 0.0586(11) 0.0420(9) -0.0060(8) -0.0134(7) 0.0095(7)
O2 0.0485(10) 0.0459(9) 0.0406(9) 0.0156(7) -0.0046(7) -0.0048(7)
O3 0.0457(10) 0.0558(10) 0.0535(10) -0.0076(8) 0.0237(8) -0.0125(8)
O4 0.0585(11) 0.0521(10) 0.0413(9) 0.0107(8) 0.0211(8) 0.0084(8)
O5 0.0663(13) 0.0676(13) 0.0464(10) -0.0225(9) 0.0113(9) -0.0212(10)
O6 0.0861(15) 0.0481(10) 0.0499(10) -0.0151(8) 0.0376(10) -0.0075(10)
O7 0.0434(9) 0.0501(10) 0.0418(9) -0.0140(7) 0.0040(7) 0.0099(7)
O8 0.0576(11) 0.0728(13) 0.0507(10) -0.0303(10) 0.0071(9) -0.0246(10)
N1 0.0317(8) 0.0268(7) 0.0242(7) 0.0017(6) 0.0014(6) -0.0012(6)
N2 0.0346(9) 0.0297(8) 0.0261(8) 0.0008(6) 0.0064(6) 0.0004(7)
N3 0.0309(10) 0.0640(14) 0.0494(12) -0.0047(11) 0.0017(9) -0.0033(9)
N4 0.0407(10) 0.0366(10) 0.0400(10) 0.0009(8) 0.0114(8) -0.0020(8)
N5 0.0304(9) 0.0348(9) 0.0361(9) 0.0027(7) 0.0039(7) -0.0032(7)
N6 0.0343(10) 0.0602(14) 0.0642(15) -0.0048(12) 0.0013(10) -0.0113(10)
N7 0.0362(9) 0.0343(9) 0.0340(9) -0.0040(7) -0.0053(7) 0.0037(7)
N8 0.0429(10) 0.0369(9) 0.0369(10) -0.0059(8) 0.0164(8) -0.0007(8)
N9 0.0617(13) 0.0336(9) 0.0313(9) -0.0044(7) 0.0107(9) -0.0022(9)
N10 0.0392(10) 0.0348(9) 0.0322(9) -0.0028(7) 0.0022(7) -0.0004(7)
C1 0.0292(9) 0.0321(9) 0.0314(9) -0.0038(8) 0.0013(7) -0.0020(7)
C2 0.0298(10) 0.0363(10) 0.0376(10) -0.0092(9) 0.0053(8) -0.0018(8)
C3 0.0323(10) 0.0328(10) 0.0318(10) -0.0060(8) 0.0115(8) -0.0023(8)
C4 0.0386(10) 0.0270(9) 0.0311(9) 0.0024(8) 0.0081(8) -0.0027(8)
C5 0.0302(9) 0.0255(8) 0.0261(9) 0.0033(7) -0.0006(7) 0.0002(7)
C6 0.0316(9) 0.0284(9) 0.0281(9) 0.0003(7) -0.0005(7) -0.0007(7)

loop_
_atom_type_symbol
_atom_type_description
_atom_type_scat_dispersion_real
_atom_type_scat_dispersion_imag
_atom_type_scat_source
C C 0.0033 0.0016 'International Tables Vol C Tables 4.2.6.8 and 6.1.1.4'
H H 0.0000 0.0000 'International Tables Vol C Tables 4.2.6.8 and 6.1.1.4'
N N 0.0061 0.0033 'International Tables Vol C Tables 4.2.6.8 and 6.1.1.4'
O O 0.0106 0.0060 'International Tables Vol C Tables 4.2.6.8 and 6.1.1.4'

loop_
_geom_angle_atom_site_label_1
_geom_angle_atom_site_label_2
_geom_angle_atom_site_label_3
_geom_angle
N2 N1 C1 111.26(16)
N2 N1 C5 117.32(15)
C1 N1 C5 131.29(16)
C3 N2 N1 104.56(16)
C2 N3 H3A 116.7(16)
C2 N3 H3B 119.0(19)
H3A N3 H3B 124.0(16)
N5 N4 C4 104.66(17)
N4 N5 C6 112.29(17)
N4 N5 N6 116.49(19)
C6 N5 N6 131.1(2)
N5 N6 H6A 98(3)
N5 N6 H6B 106(3)
H6A N6 H6B 122.5(19)
O2 N7 O1 124.09(19)
O2 N7 C1 119.34(17)
O1 N7 C1 116.57(19)
O4 N8 O3 125.2(2)
O4 N8 C3 119.27(18)
O3 N8 C3 115.52(19)
O5 N9 O6 125.1(2)
O5 N9 C4 117.41(19)
O6 N9 C4 117.4(2)
O7 N10 O8 125.17(19)
O7 N10 C6 117.25(17)
O8 N10 C6 117.58(18)
N1 C1 N7 123.90(18)
N1 C1 C2 108.00(18)
N7 C1 C2 128.09(19)
N3 C2 C1 128.9(2)
N3 C2 C3 129.8(2)
C1 C2 C3 101.34(17)
N2 C3 C2 114.83(18)
N2 C3 N8 117.96(19)
C2 C3 N8 127.17(19)
N4 C4 C5 113.57(19)
N4 C4 N9 118.75(19)
C5 C4 N9 127.68(19)
C6 C5 C4 102.36(17)
C6 C5 N1 127.06(18)
C4 C5 N1 130.16(18)
N5 C6 C5 107.12(17)
N5 C6 N10 123.65(18)
C5 C6 N10 129.21(18)

loop_
_geom_bond_atom_site_label_1
_geom_bond_atom_site_label_2
_geom_bond_distance
O1 N7 1.239(2)
O2 N7 1.233(2)
O3 N8 1.226(2)
O4 N8 1.214(3)
O5 N9 1.212(3)
O6 N9 1.229(2)
O7 N10 1.206(2)
O8 N10 1.229(2)
N1 N2 1.339(2)
N1 C1 1.384(2)
N1 C5 1.398(2)
N2 C3 1.325(3)
N3 C2 1.334(3)
N3 H3A 0.850(9)
N3 H3B 0.850(9)
N4 N5 1.316(3)
N4 C4 1.318(3)
N5 C6 1.363(3)
N5 N6 1.384(3)
N6 H6A 0.872(10)
N6 H6B 0.874(10)
N7 C1 1.400(3)
N8 C3 1.448(3)
N9 C4 1.437(3)
N10 C6 1.429(3)
C1 C2 1.402(3)
C2 C3 1.410(3)
C4 C5 1.397(3)
C5 C6 1.383(3)

loop_
_geom_torsion_atom_site_label_1
_geom_torsion_atom_site_label_2
_geom_torsion_atom_site_label_3
_geom_torsion_atom_site_label_4
_geom_torsion
C1 N1 N2 C3 -1.1(2)
C5 N1 N2 C3 -177.43(16)
C4 N4 N5 C6 -0.3(2)
C4 N4 N5 N6 175.68(19)
N2 N1 C1 N7 179.81(18)
C5 N1 C1 N7 -4.5(3)
N2 N1 C1 C2 0.7(2)
C5 N1 C1 C2 176.45(19)
O2 N7 C1 N1 -4.3(3)
O1 N7 C1 N1 175.15(18)
O2 N7 C1 C2 174.6(2)
O1 N7 C1 C2 -6.0(3)
N1 C1 C2 N3 -179.2(2)
N7 C1 C2 N3 1.8(4)
N1 C1 C2 C3 -0.1(2)
N7 C1 C2 C3 -179.1(2)
N1 N2 C3 C2 1.0(2)
N1 N2 C3 N8 178.77(16)
N3 C2 C3 N2 178.5(2)
C1 C2 C3 N2 -0.6(2)
N3 C2 C3 N8 1.0(4)
C1 C2 C3 N8 -178.08(19)
O4 N8 C3 N2 -6.3(3)
O3 N8 C3 N2 173.88(18)
O4 N8 C3 C2 171.1(2)
O3 N8 C3 C2 -8.7(3)
N5 N4 C4 C5 0.0(2)
N5 N4 C4 N9 180.00(18)
O5 N9 C4 N4 173.7(2)
O6 N9 C4 N4 -5.6(3)
O5 N9 C4 C5 -6.3(3)
O6 N9 C4 C5 174.4(2)
N4 C4 C5 C6 0.3(2)
N9 C4 C5 C6 -179.7(2)
N4 C4 C5 N1 -172.59(19)
N9 C4 C5 N1 7.4(3)
N2 N1 C5 C6 -61.6(3)
C1 N1 C5 C6 122.9(2)
N2 N1 C5 C4 109.6(2)
C1 N1 C5 C4 -65.9(3)
N4 N5 C6 C5 0.5(2)
N6 N5 C6 C5 -174.7(2)
N4 N5 C6 N10 -177.80(18)
N6 N5 C6 N10 7.0(3)
C4 C5 C6 N5 -0.4(2)
N1 C5 C6 N5 172.75(18)
C4 C5 C6 N10 177.7(2)
N1 C5 C6 N10 -9.1(3)
O7 N10 C6 N5 171.12(19)
O8 N10 C6 N5 -9.7(3)
O7 N10 C6 C5 -6.8(3)
O8 N10 C6 C5 172.4(2)
